data_7106631
loop_
_publ_author_name
'Jian Zhang'
'Hoi-Shan Chan'
'Zuowei Xie'

_publ_section_title
;
 Selective cage boron/carbon extrusion reaction of 13-vertex carborane
 m-1,2-(CH2)3-1,2-C2B11H11: formation of nido-CB10, closo-CB10, and
 closo-C2B10 species
;
_journal_name_full Chem.Commun.
_journal_page_first 8082
_journal_paper_doi 10.1039/c1cc12023a
_journal_volume 47
_journal_year 2011
_chemical_formula_sum 'C20 H39 B11 N2 O'
_chemical_formula_weight 442.44
_chemical_name_systematic
;
?
;
_space_group_IT_number 14
_symmetry_cell_setting monoclinic
_symmetry_space_group_name_Hall '-P 2ybc'
_symmetry_space_group_name_H-M 'P 1 21/c 1'
_atom_sites_solution_hydrogens geom
_atom_sites_solution_primary direct
_atom_sites_solution_secondary difmap
_audit_creation_method SHELXL-97
_cell_angle_alpha 90.00
_cell_angle_beta 104.0970(10)
_cell_angle_gamma 90.00
_cell_formula_units_Z 4
_cell_length_a 15.5726(6)
_cell_length_b 9.8303(4)
_cell_length_c 18.0313(7)
_cell_measurement_reflns_used 126
_cell_measurement_temperature 123(2)
_cell_measurement_theta_max 15
_cell_measurement_theta_min 15
_cell_volume 2677.16(18)
_computing_cell_refinement 'BRUKER KAPPA APEXII DUO DIFFRACTOMETER'
_computing_data_collection 'BRUKER KAPPA APEXII DUO DIFFRACTOMETER'
_computing_data_reduction 'BRUKER KAPPA APEXII DUO DIFFRACTOMETER'
_computing_molecular_graphics 'SIEMENS SHELXTL'
_computing_publication_material 'SIEMENS SHELXTL'
_computing_structure_refinement 'SHELXL-97 (Sheldrick, 2008)'
_computing_structure_solution 'SHELXS-97 (Sheldrick, 2008)'
_diffrn_ambient_temperature 123(2)
_diffrn_measured_fraction_theta_full 0.999
_diffrn_measured_fraction_theta_max 0.999
_diffrn_measurement_device_type 'BRUKER KAPPA APEXII DUO DIFFRACTOMETER'
_diffrn_measurement_method 'PHI & OMEGa SCAN'
_diffrn_radiation_monochromator graphite
_diffrn_radiation_source 'fine-focus sealed tube'
_diffrn_radiation_type MoK\a
_diffrn_radiation_wavelength 0.71073
_diffrn_reflns_av_R_equivalents 0.0294
_diffrn_reflns_av_sigmaI/netI 0.0171
_diffrn_reflns_limit_h_max 18
_diffrn_reflns_limit_h_min -18
_diffrn_reflns_limit_k_max 11
_diffrn_reflns_limit_k_min -11
_diffrn_reflns_limit_l_max 21
_diffrn_reflns_limit_l_min -21
_diffrn_reflns_number 35060
_diffrn_reflns_theta_full 25.10
_diffrn_reflns_theta_max 25.10
_diffrn_reflns_theta_min 2.33
_exptl_absorpt_coefficient_mu 0.060
_exptl_absorpt_correction_T_max 0.7456
_exptl_absorpt_correction_T_min 0.6588
_exptl_absorpt_correction_type multi-scan
_exptl_crystal_colour colourless
_exptl_crystal_density_diffrn 1.098
_exptl_crystal_density_method 'not measured'
_exptl_crystal_description block
_exptl_crystal_F_000 944
_exptl_crystal_size_max 0.40
_exptl_crystal_size_mid 0.30
_exptl_crystal_size_min 0.20
_refine_diff_density_max 0.891
_refine_diff_density_min -0.494
_refine_diff_density_rms 0.084
_refine_ls_extinction_method none
_refine_ls_goodness_of_fit_ref 1.040
_refine_ls_hydrogen_treatment riding
_refine_ls_matrix_type full
_refine_ls_number_parameters 307
_refine_ls_number_reflns 4716
_refine_ls_number_restraints 0
_refine_ls_restrained_S_all 1.040
_refine_ls_R_factor_all 0.1151
_refine_ls_R_factor_gt 0.0992
_refine_ls_shift/su_max 0.000
_refine_ls_shift/su_mean 0.000
_refine_ls_structure_factor_coef Fsqd
_refine_ls_weighting_details 'calc w=1/[\s^2^(Fo^2^)+(0.1745P)^2^+4.8493P] where P=(Fo^2^+2Fc^2^)/3'
_refine_ls_weighting_scheme calc
_refine_ls_wR_factor_gt 0.2791
_refine_ls_wR_factor_ref 0.3083
_reflns_number_gt 3796
_reflns_number_total 4716
_reflns_threshold_expression >2sigma(I)
_cod_data_source_file c1cc12023a.txt
_cod_data_source_block '[2i][PSH]'
_cod_original_sg_symbol_H-M P2(1)/c
_cod_database_code 7106631

loop_
_symmetry_equiv_pos_as_xyz
'x, y, z'
'-x, y+1/2, -z+1/2'
'-x, -y, -z'
'x, -y-1/2, z-1/2'

loop_
_atom_site_label
_atom_site_type_symbol
_atom_site_fract_x
_atom_site_fract_y
_atom_site_fract_z
_atom_site_U_iso_or_equiv
_atom_site_adp_type
_atom_site_occupancy
_atom_site_symmetry_multiplicity
_atom_site_calc_flag
_atom_site_refinement_flags
_atom_site_disorder_assembly
_atom_site_disorder_group
O1 O 0.1481(2) 0.2736(3) 0.13808(15) 0.0557(8) Uani 1 1 d . . .
N1 N 0.37159(17) 0.6671(3) 0.04785(14) 0.0298(6) Uani 1 1 d . . .
N2 N 0.35304(17) 0.8675(3) 0.13614(14) 0.0307(6) Uani 1 1 d . . .
H2A H 0.3783 0.7999 0.1122 0.037 Uiso 1 1 calc R . .
C21 C 0.2761(2) 0.6695(3) 0.01440(17) 0.0316(7) Uani 1 1 d . . .
C22 C 0.2379(2) 0.5840(4) -0.04402(19) 0.0418(8) Uani 1 1 d . . .
H22A H 0.2740 0.5234 -0.0641 0.050 Uiso 1 1 calc R . .
C23 C 0.1457(3) 0.5848(4) -0.0748(2) 0.0492(10) Uani 1 1 d . . .
H23A H 0.1201 0.5250 -0.1156 0.059 Uiso 1 1 calc R . .
C24 C 0.0931(2) 0.6702(4) -0.0466(2) 0.0468(9) Uani 1 1 d . . .
H24A H 0.0309 0.6690 -0.0674 0.056 Uiso 1 1 calc R . .
C25 C 0.1299(2) 0.7613(4) 0.0137(2) 0.0396(8) Uani 1 1 d . . .
C26 C 0.0751(2) 0.8529(4) 0.0423(2) 0.0495(9) Uani 1 1 d . . .
H26A H 0.0129 0.8513 0.0215 0.059 Uiso 1 1 calc R . .
C27 C 0.1100(3) 0.9426(4) 0.0985(3) 0.0527(10) Uani 1 1 d . . .
H27A H 0.0723 1.0035 0.1167 0.063 Uiso 1 1 calc R . .
C28 C 0.2018(2) 0.9457(4) 0.1302(2) 0.0430(8) Uani 1 1 d . . .
H28A H 0.2260 1.0086 0.1698 0.052 Uiso 1 1 calc R . .
C29 C 0.2566(2) 0.8589(3) 0.10429(18) 0.0332(7) Uani 1 1 d . . .
C30 C 0.2236(2) 0.7630(3) 0.04518(17) 0.0317(7) Uani 1 1 d . . .
C31 C 0.4242(2) 0.6925(4) -0.0090(2) 0.0422(8) Uani 1 1 d . . .
H31A H 0.4050 0.7780 -0.0359 0.063 Uiso 1 1 calc R . .
H31B H 0.4154 0.6175 -0.0459 0.063 Uiso 1 1 calc R . .
H31C H 0.4871 0.6989 0.0172 0.063 Uiso 1 1 calc R . .
C32 C 0.3989(2) 0.5377(3) 0.08941(18) 0.0360(8) Uani 1 1 d . . .
H32A H 0.3638 0.5232 0.1270 0.054 Uiso 1 1 calc R . .
H32B H 0.4618 0.5424 0.1157 0.054 Uiso 1 1 calc R . .
H32C H 0.3892 0.4620 0.0529 0.054 Uiso 1 1 calc R . .
C33 C 0.3804(3) 0.8387(4) 0.21953(19) 0.0462(9) Uani 1 1 d . . .
H33A H 0.3560 0.7508 0.2300 0.069 Uiso 1 1 calc R . .
H33B H 0.3580 0.9105 0.2475 0.069 Uiso 1 1 calc R . .
H33C H 0.4451 0.8358 0.2361 0.069 Uiso 1 1 calc R . .
C34 C 0.3899(2) 0.9990(3) 0.1172(2) 0.0373(8) Uani 1 1 d . . .
H34A H 0.3712 1.0146 0.0619 0.056 Uiso 1 1 calc R . .
H34B H 0.4547 0.9960 0.1331 0.056 Uiso 1 1 calc R . .
H34C H 0.3681 1.0732 0.1441 0.056 Uiso 1 1 calc R . .
B1 B 0.3711(3) 0.4361(4) 0.3908(2) 0.0385(9) Uani 1 1 d . . .
H1 H 0.4288 0.4750 0.4357 0.046 Uiso 1 1 calc R . .
B2 B 0.2939(3) 0.5521(5) 0.3398(2) 0.0547(12) Uani 1 1 d . . .
H2 H 0.3020 0.6645 0.3489 0.066 Uiso 1 1 calc R . .
B3 B 0.2634(3) 0.4353(5) 0.4057(2) 0.0497(11) Uani 1 1 d . . .
H3 H 0.2479 0.4710 0.4600 0.060 Uiso 1 1 calc R . .
B4 B 0.3203(3) 0.2765(5) 0.4011(2) 0.0429(9) Uani 1 1 d . . .
H4 H 0.3437 0.2096 0.4523 0.052 Uiso 1 1 calc R . .
B5 B 0.3830(3) 0.2963(4) 0.3332(2) 0.0378(9) Uani 1 1 d . . .
H5 H 0.4492 0.2467 0.3398 0.045 Uiso 1 1 calc R . .
B6 B 0.3594(3) 0.4588(4) 0.2904(2) 0.0369(9) Uani 1 1 d . . .
H6 H 0.4087 0.5132 0.2652 0.044 Uiso 1 1 calc R . .
B8 B 0.2017(3) 0.2908(6) 0.3578(3) 0.0588(14) Uani 1 1 d . . .
H8 H 0.1486 0.2417 0.3807 0.071 Uiso 1 1 calc R . .
B9 B 0.2835(3) 0.2002(5) 0.3116(2) 0.0452(10) Uani 1 1 d . . .
H9 H 0.2608 0.0975 0.2878 0.054 Uiso 1 1 calc R . .
B10 B 0.3054(3) 0.3151(4) 0.2417(2) 0.0389(9) Uani 1 1 d . . .
H10 H 0.3235 0.2765 0.1891 0.047 Uiso 1 1 calc R . .
B11 B 0.2447(3) 0.4733(5) 0.2502(2) 0.0472(10) Uani 1 1 d . . .
H11 H 0.2103 0.5437 0.2035 0.057 Uiso 1 1 calc R . .
B12 B 0.1888(3) 0.2901(5) 0.2143(3) 0.0504(11) Uani 1 1 d . . .
C7 C 0.1994(3) 0.4672(5) 0.3228(2) 0.0607(12) Uani 1 1 d . . .
C11 C 0.1101(3) 0.5349(7) 0.3157(3) 0.0821(18) Uani 1 1 d . . .
H11A H 0.0917 0.5255 0.3643 0.099 Uiso 1 1 calc R . .
H11B H 0.1141 0.6330 0.3047 0.099 Uiso 1 1 calc R . .
C12 C 0.0430(3) 0.4671(7) 0.2516(3) 0.0805(18) Uani 1 1 d . . .
H12A H 0.0575 0.4871 0.2022 0.097 Uiso 1 1 calc R . .
H12B H -0.0167 0.5039 0.2495 0.097 Uiso 1 1 calc R . .
C13 C 0.0433(3) 0.3115(7) 0.2643(3) 0.0751(15) Uani 1 1 d . . .
H13A H 0.0012 0.2687 0.2204 0.090 Uiso 1 1 calc R . .
H13B H 0.0223 0.2922 0.3108 0.090 Uiso 1 1 calc R . .
C14 C 0.1357(3) 0.2463(5) 0.2731(2) 0.0602(11) Uani 1 1 d . . .
H14A H 0.1291 0.1450 0.2714 0.072 Uiso 1 1 calc R . .
C15 C 0.1846(3) 0.3119(5) 0.0751(2) 0.0533(10) Uani 1 1 d . . .
H15A H 0.1424 0.2893 0.0268 0.080 Uiso 1 1 calc R . .
H15B H 0.2401 0.2624 0.0785 0.080 Uiso 1 1 calc R . .
H15C H 0.1962 0.4099 0.0771 0.080 Uiso 1 1 calc R . .

loop_
_atom_site_aniso_label
_atom_site_aniso_U_11
_atom_site_aniso_U_22
_atom_site_aniso_U_33
_atom_site_aniso_U_23
_atom_site_aniso_U_13
_atom_site_aniso_U_12
O1 0.0641(18) 0.0612(18) 0.0394(14) -0.0073(12) 0.0079(12) -0.0135(14)
N1 0.0334(14) 0.0281(13) 0.0267(13) 0.0004(10) 0.0048(10) 0.0032(10)
N2 0.0362(14) 0.0266(13) 0.0275(13) -0.0034(10) 0.0044(10) 0.0021(11)
C21 0.0345(16) 0.0312(16) 0.0262(15) 0.0033(12) 0.0019(12) 0.0024(13)
C22 0.047(2) 0.0412(19) 0.0324(17) -0.0063(14) -0.0001(14) 0.0043(15)
C23 0.048(2) 0.053(2) 0.0387(19) -0.0091(17) -0.0060(16) -0.0039(17)
C24 0.0381(19) 0.048(2) 0.047(2) 0.0010(16) -0.0043(15) -0.0040(16)
C25 0.0338(17) 0.0393(18) 0.0439(19) 0.0047(15) 0.0058(14) -0.0012(14)
C26 0.0332(18) 0.047(2) 0.068(3) -0.0047(19) 0.0119(17) -0.0003(15)
C27 0.039(2) 0.053(2) 0.072(3) -0.009(2) 0.0244(18) 0.0040(17)
C28 0.0428(19) 0.0395(19) 0.050(2) -0.0087(16) 0.0176(16) -0.0005(15)
C29 0.0347(17) 0.0306(16) 0.0349(16) 0.0011(13) 0.0097(13) -0.0017(13)
C30 0.0361(17) 0.0283(16) 0.0304(15) 0.0037(12) 0.0075(13) 0.0000(13)
C31 0.0424(19) 0.051(2) 0.0346(17) 0.0050(15) 0.0124(14) 0.0024(16)
C32 0.0414(18) 0.0294(16) 0.0319(16) 0.0009(13) -0.0014(13) 0.0020(13)
C33 0.061(2) 0.046(2) 0.0290(17) 0.0006(15) 0.0060(15) 0.0116(17)
C34 0.0321(16) 0.0322(17) 0.0439(18) -0.0015(14) 0.0022(13) -0.0013(13)
B1 0.044(2) 0.040(2) 0.0275(18) -0.0011(15) 0.0014(15) -0.0008(16)
B2 0.069(3) 0.050(3) 0.038(2) -0.0062(19) 0.000(2) 0.020(2)
B3 0.044(2) 0.072(3) 0.0301(19) -0.0175(19) 0.0025(16) 0.012(2)
B4 0.047(2) 0.047(2) 0.035(2) 0.0004(17) 0.0098(17) -0.0051(18)
B5 0.041(2) 0.036(2) 0.0369(19) 0.0021(16) 0.0106(16) 0.0071(16)
B6 0.043(2) 0.038(2) 0.0253(17) 0.0020(15) 0.0002(15) 0.0062(16)
B8 0.043(2) 0.095(4) 0.042(2) -0.025(2) 0.0165(19) -0.024(2)
B9 0.058(3) 0.044(2) 0.035(2) -0.0036(17) 0.0125(18) -0.0059(19)
B10 0.046(2) 0.040(2) 0.0324(19) -0.0074(16) 0.0121(16) 0.0006(17)
B11 0.045(2) 0.050(2) 0.040(2) -0.0058(18) -0.0008(17) 0.0003(19)
B12 0.058(3) 0.046(2) 0.043(2) -0.0071(19) 0.005(2) -0.008(2)
C7 0.053(2) 0.085(3) 0.038(2) -0.017(2) 0.0000(17) 0.019(2)
C11 0.053(3) 0.121(5) 0.064(3) -0.033(3) -0.003(2) 0.024(3)
C12 0.036(2) 0.122(5) 0.075(3) -0.034(3) -0.003(2) 0.017(3)
C13 0.051(3) 0.114(5) 0.057(3) -0.021(3) 0.008(2) -0.021(3)
C14 0.058(3) 0.074(3) 0.046(2) -0.008(2) 0.0064(19) -0.013(2)
C15 0.059(2) 0.068(3) 0.0301(18) -0.0025(17) 0.0059(16) -0.013(2)

loop_
_atom_type_symbol
_atom_type_description
_atom_type_scat_dispersion_real
_atom_type_scat_dispersion_imag
_atom_type_scat_source
C C 0.0033 0.0016 'International Tables Vol C Tables 4.2.6.8 and 6.1.1.4'
H H 0.0000 0.0000 'International Tables Vol C Tables 4.2.6.8 and 6.1.1.4'
B B 0.0013 0.0007 'International Tables Vol C Tables 4.2.6.8 and 6.1.1.4'
N N 0.0061 0.0033 'International Tables Vol C Tables 4.2.6.8 and 6.1.1.4'
O O 0.0106 0.0060 'International Tables Vol C Tables 4.2.6.8 and 6.1.1.4'

loop_
_geom_angle_atom_site_label_1
_geom_angle_atom_site_label_2
_geom_angle_atom_site_label_3
_geom_angle
_geom_angle_site_symmetry_1
_geom_angle_site_symmetry_3
_geom_angle_publ_flag
B12 O1 C15 125.7(3) . . ?
C21 N1 C31 113.0(2) . . ?
C21 N1 C32 111.1(2) . . ?
C31 N1 C32 110.8(3) . . ?
C29 N2 C33 113.4(3) . . ?
C29 N2 C34 111.9(2) . . ?
C33 N2 C34 111.5(3) . . ?
C22 C21 C30 120.8(3) . . ?
C22 C21 N1 121.1(3) . . ?
C30 C21 N1 118.1(3) . . ?
C21 C22 C23 120.7(3) . . ?
C24 C23 C22 120.5(3) . . ?
C23 C24 C25 120.7(3) . . ?
C24 C25 C26 120.8(3) . . ?
C24 C25 C30 119.6(3) . . ?
C26 C25 C30 119.6(3) . . ?
C27 C26 C25 121.2(3) . . ?
C26 C27 C28 120.1(3) . . ?
C29 C28 C27 120.4(3) . . ?
C28 C29 C30 121.9(3) . . ?
C28 C29 N2 119.5(3) . . ?
C30 C29 N2 118.5(3) . . ?
C29 C30 C21 125.5(3) . . ?
C29 C30 C25 116.9(3) . . ?
C21 C30 C25 117.6(3) . . ?
B2 B1 B5 110.9(3) . . ?
B2 B1 B3 61.6(3) . . ?
B5 B1 B3 109.2(3) . . ?
B2 B1 B4 111.3(3) . . ?
B5 B1 B4 59.3(2) . . ?
B3 B1 B4 61.2(3) . . ?
B2 B1 B6 59.9(2) . . ?
B5 B1 B6 59.9(2) . . ?
B3 B1 B6 106.8(3) . . ?
B4 B1 B6 106.0(3) . . ?
C7 B2 B1 103.6(4) . . ?
C7 B2 B6 104.0(3) . . ?
B1 B2 B6 61.2(2) . . ?
C7 B2 B11 56.5(3) . . ?
B1 B2 B11 106.3(3) . . ?
B6 B2 B11 59.5(2) . . ?
C7 B2 B3 55.5(3) . . ?
B1 B2 B3 59.6(2) . . ?
B6 B2 B3 106.3(3) . . ?
B11 B2 B3 101.4(3) . . ?
C7 B3 B1 104.7(3) . . ?
C7 B3 B2 57.7(3) . . ?
B1 B3 B2 58.8(2) . . ?
C7 B3 B4 108.9(3) . . ?
B1 B3 B4 60.1(2) . . ?
B2 B3 B4 108.1(3) . . ?
C7 B3 B8 64.8(3) . . ?
B1 B3 B8 110.1(3) . . ?
B2 B3 B8 112.3(3) . . ?
B4 B3 B8 60.6(3) . . ?
B9 B4 B5 61.0(2) . . ?
B9 B4 B1 109.6(3) . . ?
B5 B4 B1 59.6(2) . . ?
B9 B4 B3 111.0(3) . . ?
B5 B4 B3 107.4(3) . . ?
B1 B4 B3 58.7(2) . . ?
B9 B4 B8 64.4(3) . . ?
B5 B4 B8 111.7(3) . . ?
B1 B4 B8 108.3(3) . . ?
B3 B4 B8 59.8(3) . . ?
B4 B5 B1 61.1(2) . . ?
B4 B5 B6 108.2(3) . . ?
B1 B5 B6 60.8(2) . . ?
B4 B5 B9 59.3(2) . . ?
B1 B5 B9 109.4(3) . . ?
B6 B5 B9 107.8(3) . . ?
B4 B5 B10 106.7(3) . . ?
B1 B5 B10 108.5(3) . . ?
B6 B5 B10 59.2(2) . . ?
B9 B5 B10 59.9(2) . . ?
B11 B6 B10 63.1(2) . . ?
B11 B6 B2 60.9(2) . . ?
B10 B6 B2 113.8(3) . . ?
B11 B6 B5 109.5(3) . . ?
B10 B6 B5 61.2(2) . . ?
B2 B6 B5 109.5(3) . . ?
B11 B6 B1 105.7(3) . . ?
B10 B6 B1 108.8(3) . . ?
B2 B6 B1 58.9(2) . . ?
B5 B6 B1 59.2(2) . . ?
C14 B8 B3 140.7(4) . . ?
C14 B8 B4 134.4(4) . . ?
B3 B8 B4 59.6(2) . . ?
C14 B8 C7 88.7(3) . . ?
B3 B8 C7 52.4(2) . . ?
B4 B8 C7 98.8(3) . . ?
C14 B8 B9 78.8(3) . . ?
B3 B8 B9 104.0(3) . . ?
B4 B8 B9 55.7(2) . . ?
C7 B8 B9 104.4(3) . . ?
B4 B9 B5 59.7(2) . . ?
B4 B9 B10 107.8(3) . . ?
B5 B9 B10 60.8(2) . . ?
B4 B9 B8 59.9(2) . . ?
B5 B9 B8 107.2(3) . . ?
B10 B9 B8 106.0(3) . . ?
B6 B10 B12 125.4(3) . . ?
B6 B10 B9 107.7(3) . . ?
B12 B10 B9 75.6(3) . . ?
B6 B10 B5 59.6(2) . . ?
B12 B10 B5 130.7(3) . . ?
B9 B10 B5 59.3(2) . . ?
B6 B10 B11 58.4(2) . . ?
B12 B10 B11 68.4(3) . . ?
B9 B10 B11 106.6(3) . . ?
B5 B10 B11 104.7(3) . . ?
C7 B11 B6 105.1(3) . . ?
C7 B11 B2 57.6(3) . . ?
B6 B11 B2 59.7(2) . . ?
C7 B11 B10 111.4(3) . . ?
B6 B11 B10 58.5(2) . . ?
B2 B11 B10 109.0(3) . . ?
C7 B11 B12 89.2(3) . . ?
B6 B11 B12 111.8(3) . . ?
B2 B11 B12 136.6(3) . . ?
B10 B11 B12 54.3(2) . . ?
O1 B12 C14 117.1(4) . . ?
O1 B12 B10 119.0(4) . . ?
C14 B12 B10 121.7(3) . . ?
O1 B12 B11 118.6(3) . . ?
C14 B12 B11 106.6(3) . . ?
B10 B12 B11 57.4(2) . . ?
C11 C7 B3 120.6(4) . . ?
C11 C7 B11 118.9(4) . . ?
B3 C7 B11 117.4(3) . . ?
C11 C7 B2 123.3(5) . . ?
B3 C7 B2 66.7(3) . . ?
B11 C7 B2 65.9(3) . . ?
C11 C7 B8 112.4(4) . . ?
B3 C7 B8 62.8(3) . . ?
B11 C7 B8 109.5(3) . . ?
B2 C7 B8 118.0(3) . . ?
C12 C11 C7 108.6(4) . . ?
C11 C12 C13 110.3(5) . . ?
C12 C13 C14 113.2(4) . . ?
C13 C14 B12 116.8(4) . . ?
C13 C14 B8 109.5(4) . . ?
B12 C14 B8 103.8(3) . . ?

loop_
_geom_bond_atom_site_label_1
_geom_bond_atom_site_label_2
_geom_bond_distance
_geom_bond_site_symmetry_2
_geom_bond_publ_flag
O1 B12 1.377(5) . ?
O1 C15 1.438(5) . ?
N1 C21 1.462(4) . ?
N1 C31 1.482(4) . ?
N1 C32 1.486(4) . ?
N2 C29 1.474(4) . ?
N2 C33 1.487(4) . ?
N2 C34 1.488(4) . ?
C21 C22 1.365(5) . ?
C21 C30 1.429(5) . ?
C22 C23 1.408(5) . ?
C23 C24 1.356(6) . ?
C24 C25 1.417(5) . ?
C25 C26 1.422(5) . ?
C25 C30 1.431(5) . ?
C26 C27 1.353(6) . ?
C27 C28 1.405(5) . ?
C28 C29 1.366(5) . ?
C29 C30 1.422(5) . ?
B1 B2 1.748(6) . ?
B1 B5 1.760(5) . ?
B1 B3 1.762(6) . ?
B1 B4 1.787(6) . ?
B1 B6 1.789(5) . ?
B2 C7 1.654(8) . ?
B2 B6 1.766(6) . ?
B2 B11 1.787(6) . ?
B2 B3 1.797(8) . ?
B3 C7 1.613(5) . ?
B3 B4 1.808(6) . ?
B3 B8 1.812(7) . ?
B4 B9 1.746(6) . ?
B4 B5 1.754(6) . ?
B4 B8 1.827(6) . ?
B5 B6 1.773(5) . ?
B5 B9 1.775(6) . ?
B5 B10 1.802(6) . ?
B6 B11 1.762(6) . ?
B6 B10 1.765(5) . ?
B8 C14 1.678(6) . ?
B8 C7 1.843(8) . ?
B8 B9 1.905(7) . ?
B9 B10 1.786(6) . ?
B10 B12 1.778(6) . ?
B10 B11 1.845(6) . ?
B11 C7 1.632(6) . ?
B11 B12 2.036(7) . ?
B12 C14 1.556(6) . ?
C7 C11 1.519(6) . ?
C11 C12 1.511(7) . ?
C12 C13 1.547(9) . ?
C13 C14 1.548(7) . ?
